data_7043730
loop_
_publ_author_name
'Jang, Hyo Jin'
'Hopkins, Samantha L.'
'Siegler, Maxime A.'
'Bonnet, Sylvestre'

_publ_section_title
;
 Frontier orbitals of photosubstitutionally active ruthenium complexes: an
 experimental study of the spectator ligands&#x2019; electronic properties
 influence on photoreactivity
;
_journal_name_full 'Dalton Trans.'
_journal_paper_doi 10.1039/C7DT01540B
_journal_year 2017
_chemical_formula_moiety 'C29 H20 F6 N6 Ru, 2(F6 P), C2 H3 N'
_chemical_formula_sum 'C31 H23 F18 N7 P2 Ru'
_chemical_formula_weight 998.57
_space_group_crystal_system monoclinic
_space_group_IT_number 14
_space_group_name_Hall '-P 2yn'
_space_group_name_H-M_alt 'P 1 21/n 1'
_symmetry_space_group_name_Hall '-P 2yn'
_symmetry_space_group_name_H-M 'P 1 21/n 1'
_atom_sites_solution_hydrogens geom
_atom_sites_solution_primary direct
_atom_sites_solution_secondary difmap
_audit_creation_method SHELXL-2014/7
_audit_update_record
;
2017-04-19 deposited with the CCDC.
2017-07-12 downloaded from the CCDC.
;
_cell_angle_alpha 90
_cell_angle_beta 96.896(4)
_cell_angle_gamma 90
_cell_formula_units_Z 4
_cell_length_a 8.6380(5)
_cell_length_b 21.5817(10)
_cell_length_c 19.0970(8)
_cell_measurement_reflns_used 12845
_cell_measurement_temperature 110(2)
_cell_measurement_theta_max 72.12
_cell_measurement_theta_min 3.02
_cell_volume 3534.4(3)
_computing_cell_refinement 'CrysAlisPro 1.171.38.43 (Rigaku OD, 2015)'
_computing_data_collection 'CrysAlisPro 1.171.38.43 (Rigaku OD, 2015)'
_computing_data_reduction 'CrysAlisPro 1.171.38.43 (Rigaku OD, 2015)'
_computing_molecular_graphics 'SHELXTL v6.10 (Sheldrick, 2008)'
_computing_publication_material 'SHELXTL v6.10 (Sheldrick, 2008)'
_computing_structure_refinement 'SHELXL-2014/7 (Sheldrick, 2015)'
_computing_structure_solution 'SHELXS-2014/7 (Sheldrick, 2015)'
_diffrn_ambient_temperature 110(2)
_diffrn_measured_fraction_theta_full 0.999
_diffrn_measured_fraction_theta_max 0.998
_diffrn_measurement_device_type 'SuperNova, Dual, Cu at zero, Atlas'
_diffrn_measurement_method '\w scans'
_diffrn_radiation_monochromator mirror
_diffrn_radiation_source 'SuperNova (Cu) X-ray Source'
_diffrn_radiation_type CuK\a
_diffrn_radiation_wavelength 1.54178
_diffrn_reflns_av_R_equivalents 0.0460
_diffrn_reflns_av_unetI/netI 0.0641
_diffrn_reflns_Laue_measured_fraction_full 0.999
_diffrn_reflns_Laue_measured_fraction_max 0.998
_diffrn_reflns_limit_h_max 10
_diffrn_reflns_limit_h_min -10
_diffrn_reflns_limit_k_max 25
_diffrn_reflns_limit_k_min -26
_diffrn_reflns_limit_l_max 23
_diffrn_reflns_limit_l_min -19
_diffrn_reflns_number 37035
_diffrn_reflns_point_group_measured_fraction_full 0.999
_diffrn_reflns_point_group_measured_fraction_max 0.998
_diffrn_reflns_theta_full 67.679
_diffrn_reflns_theta_max 71.887
_diffrn_reflns_theta_min 3.102
_exptl_absorpt_coefficient_mu 5.686
_exptl_absorpt_correction_T_max 0.862
_exptl_absorpt_correction_T_min 0.332
_exptl_absorpt_correction_type analytical
_exptl_absorpt_process_details
;
CrysAlisPro 1.171.38.43 (Rigaku Oxford Diffraction, 2015)
Analytical numeric absorption correction using a multifaceted crystal
            model based on expressions derived by R.C. Clark & J.S. Reid.
(Clark, R. C. & Reid, J. S. (1995). Acta Cryst. A51, 887-897)
Empirical absorption correction using spherical harmonics,
 implemented in SCALE3 ABSPACK scaling algorithm.
;
_exptl_crystal_colour red
_exptl_crystal_density_diffrn 1.877
_exptl_crystal_description needle
_exptl_crystal_F_000 1976
_exptl_crystal_size_max 0.42
_exptl_crystal_size_mid 0.07
_exptl_crystal_size_min 0.03
_refine_diff_density_max 1.349
_refine_diff_density_min -1.866
_refine_diff_density_rms 0.152
_refine_ls_extinction_method none
_refine_ls_goodness_of_fit_ref 0.990
_refine_ls_hydrogen_treatment constr
_refine_ls_matrix_type full
_refine_ls_number_parameters 599
_refine_ls_number_reflns 10903
_refine_ls_number_restraints 249
_refine_ls_restrained_S_all 0.993
_refine_ls_R_factor_all 0.0716
_refine_ls_R_factor_gt 0.0588
_refine_ls_shift/su_max 0.001
_refine_ls_shift/su_mean 0.000
_refine_ls_structure_factor_coef Fsqd
_refine_ls_weighting_details 'w=1/[\s^2^(Fo^2^)+(0.1066P)^2^] where P=(Fo^2^+2Fc^2^)/3'
_refine_ls_weighting_scheme calc
_refine_ls_wR_factor_gt 0.1541
_refine_ls_wR_factor_ref 0.1601
_reflns_Friedel_coverage 0.000
_reflns_number_gt 8212
_reflns_number_total 10903
_reflns_threshold_expression 'I > 2\s(I)'
_cod_data_source_file c7dt01540b2.cif
_cod_data_source_block 6_PF6
_cod_database_code 7043730
_shelx_shelxl_version_number 2014/7
_twin_information
;

 * * * CRYSALIS TWIN DATA REDUCTION FINALIZING (38.43 (release 21-03-2016)) * * *
Laue class: 2/m (b-unique) - Friedel mate is equivalent
Lattice type: P-lattice 
DC PROFFITRRPTWIN INFO: Step 1 - Loading orientation matrices (UB) of 2 components
 
DC PROFFITRRPTWIN INFO: Loading UB component 1
 
DC PROFFITRRPTWIN INFO: Loading UB component 2
 
DC PROFFITRRPTWIN INFO: Step 2 - Computing crossed twin laws
 
Twin law determination (relative to component 1)
Matrix 1 is taken from component 1 (   8.629   21.589   19.082    89.85    96.90    89.89)
Matrix 2 is taken from component 2 (   8.658   21.545   19.079    89.92    96.83    90.19)
Twin analysis: Component 1 with component 2
TL  =UB[1]-1*UB[2]:   0.9964  -0.0194   0.0043     0.1423   1.0002   0.0369    -0.0269  -0.0212   0.9984   det 0.998680
TL-1=UB[2]*UB[1]-1:   1.0007   0.0193  -0.0051    -0.1433   0.9962  -0.0362     0.0239   0.0216   1.0007   det 1.001322
Rot= 3.6017 deg around the following vectors: 
Reciprocal space (hkl): -0.2323 0.2184 0.9478
Direct space (uvw)    : -0.7007 0.1321 0.7011
 
DC PROFFITRRPTWIN INFO: Step 3 - Loading reflections of 2 components
 
DC PROFFITRRPTWIN ALL INFO: Component 1
DC PROFFITRRPTWIN INFO: Face list of component 1 
  1:  -0.9416  13.7916   0.9068  d=   0.0131
  2:  -0.7759   1.1876 -11.9242  d=   0.0575
  3:   0.8446 -13.6353  -2.3877  d=   0.0132
  4:   0.1809  -0.7435  12.2231  d=   0.0297
  5:   5.5133   2.3134  -0.6384  d=   0.2057
  6:  -0.0084   0.8177 -12.2716  d=   0.0348
  7:  -5.5191  -2.3353   0.9284  d=   0.2048
DC PROFFITRRPTWIN ALL INFO: Component 2
DC PROFFITRRPTWIN INFO: Face list of component 2 
  1:  -0.6810  13.8415   1.1833  d=   0.0131
  2:  -0.6931   1.7255 -11.9256  d=   0.0575
  3:   0.5945 -13.6184  -2.6641  d=   0.0132
  4:   0.1047  -1.2086  12.2202  d=   0.0297
  5:   5.5651   1.5378  -0.4569  d=   0.2057
  6:   0.0696   1.2596 -12.2629  d=   0.0348
  7:  -5.5729  -1.5692   0.7465  d=   0.2048
 
DC PROFFITRRPTWIN INFO: Step 4 - Analysing composite reflections of 2 components
 
Component 1: 45239 observations read
Component 2: 45113 observations read

69054 composite observations collected (48345 fully isolated, 20709 overlapped), 175 skipped due to one or more missing parts and 148 skipped due to I/sig<-3.0


OVERLAP STATISTICS

2 COMPONENTS

COMPONENTS 1, 2
 Overlap factor | # in range | % of all obs 
 -------------- | ---------- | ------------ 
   0.00 - 0.20  |       8853 |    12.8 <--- ALMOST SEPARATED
   0.20 - 0.40  |       6224 |     9.0
   0.40 - 0.60  |       3458 |     5.0
   0.60 - 0.80  |       1655 |     2.4
   0.80 - 1.00  |        519 |     0.8 <--- FULLY OVERLAPPED
 -------------- | ---------- | ------------ 
      Total     |      20709 |    30.0

 
DC PROFFITRRPTWIN INFO: Step 5 - Scaling data & analysing twin ratios of 2 components
 
Computed twin ratios:
Twin 1: 52.31% (27649 common observations, 4902 merged)
Twin 2: 47.69% (27105 common observations, 4902 merged)

Preparing data for SCALE3 ABSPACK...

SCALING COMPONENT 1

39626 of 44934 reflections used for ABSPACK refinement
PROFFIT INFO: Inet (after scale3 abspack): min=-1047902.4375 max=14092588.0000
PROFFIT INFO: sig(Inet) (after scale3 abspack): min=457.4903 max=88284.7422


SCALING COMPONENT 2

39881 of 44829 reflections used for ABSPACK refinement
PROFFIT INFO: Inet (after scale3 abspack): min=-3040233.2500 max=14092588.0000
PROFFIT INFO: sig(Inet) (after scale3 abspack): min=410.2565 max=108293.1172

Computed twin ratios:
Twin 1: 52.14% (27649 common observations, 4902 merged)
Twin 2: 47.86% (27105 common observations, 4902 merged)

DC PROFFITRRPTWIN INFO: Determining HKLF4 overlap threshold for completeness requirement (>=80.0%)
DC PROFFITRRPTWIN INFO: HKLF4 overlap threshold kept - 0.40

DC PROFFITRRPTWIN INFO: Step 6 - Decomposed intensities statistics (HKLF4)
 
COMPONENT 1

 
Note: The Rint, Rsigma and RsigmaB values are computed for redundant data only!
    Mean F2 and F2/sig(F2) are given for all measured values!
Note: The RsigmaA values are computed for all measured values!

Help: For more information about computations of rint and rsigma please look into Crysalis help: 
 file:__#HELP_DTheoryAlgorithm_DataReductionOutput.html
 

Statistics vs intensity - point group symmetry: P2/m (b-unique)
                       #        #        #      average    mean      mean        
          intensity measured   kept    unique  redundancy   F2     F2/sig(F2)   Rint   Rsigma
#---------------------------------------------------------------------------------------------
  11830985-   133689     3994     3994      705    5.7    335902.45    44.99    0.125    0.154
    133355-    69585     4172     4172      705    5.9     95615.30    21.18    0.135    0.166
     69558-    44529     4049     4049      705    5.7     55776.06    15.14    0.142    0.174
     44523-    27946     3958     3958      705    5.6     35800.75    10.92    0.160    0.193
     27938-    17264     4009     4009      705    5.7     22048.27     7.53    0.195    0.242
     17250-    10212     4044     4044      705    5.7     13668.87     5.03    0.211    0.253
     10212-     5504     3940     3940      705    5.6      7596.65     2.96    0.308    0.383
      5502-     2395     3916     3916      705    5.6      3730.02     1.51    0.435    0.533
      2393-      649     3859     3859      705    5.5      1445.84     0.61    0.734    1.139
       644-   -76719     3685     3685      705    5.2      -316.92    -0.05    0.985    2.729
#-------------------------------------------------------------------------------------------
  11830985-   -76719    39626    39626     7050    5.6     58059.25    11.18    0.144    0.176
 

Statistics vs resolution - point group symmetry: P2/m (b-unique)
resolu-      #        #        #               average    mean      mean          
tion(A)   measured   kept    unique           redundancy   F2     F2/sig(F2)   Rint   Rsigma   RsigmaA
#------------------------------------------------------------------------------------------------------
 inf-1.76     4108     4108      705             5.8    196578.91    29.68    0.132    0.165     0.024
1.75-1.39     3481     3481      705             4.9    102563.86    14.55    0.119    0.144     0.054
1.39-1.21     5059     5059      705             7.2     61147.46    10.19    0.161    0.199     0.082
1.21-1.10     4953     4953      705             7.0     48359.99     9.96    0.156    0.197     0.089
1.10-1.02     4183     4183      705             5.9     36390.18     8.25    0.142    0.174     0.106
1.02-0.96     4156     4156      705             5.9     34745.35     8.40    0.149    0.186     0.106
0.96-0.91     3901     3901      705             5.5     27351.84     7.75    0.174    0.213     0.122
0.91-0.87     3711     3711      705             5.3     20818.20     6.77    0.171    0.207     0.139
0.87-0.84     3314     3314      705             4.7     19204.31     7.31    0.180    0.212     0.129
0.84-0.81     2760     2760      705             3.9     15576.77     7.36    0.188    0.219     0.129
#------------------------------------------------------------------------------------------------------
 inf-0.81    39626    39626     7050             5.6     58059.25    11.18    0.144    0.176     0.067
 

Statistics vs resolution (taking redundancy into account) - point group symmetry: P2/m (b-unique)
resolu-      #        #        #       %       average    mean      mean          
tion(A)    kept     theory   unique complete  redundancy   F2     F2/sig(F2)   Rint  RsigmaB
#--------------------------------------------------------------------------------------------
 inf-1.76     4108      731      705   96.4      5.8    196578.91    70.45    0.132    0.011
1.75-1.39     3481      719      705   98.1      4.9    102563.86    33.46    0.119    0.027
1.39-1.21     5059      728      705   96.8      7.2     61147.46    26.02    0.161    0.034
1.21-1.10     4953      714      705   98.7      7.0     48359.99    24.35    0.156    0.036
1.10-1.02     4183      721      705   97.8      5.9     36390.18    18.46    0.142    0.046
1.02-0.96     4156      708      705   99.6      5.9     34745.35    18.55    0.149    0.047
0.96-0.91     3901      710      705   99.3      5.5     27351.84    16.59    0.174    0.056
0.91-0.87     3711      715      705   98.6      5.3     20818.20    14.05    0.171    0.065
0.87-0.84     3314      714      705   98.7      4.7     19204.31    14.51    0.180    0.064
0.84-0.81     2760      756      705   93.3      3.9     15576.77    13.57    0.188    0.070
#--------------------------------------------------------------------------------------------
 inf-0.81    39626     7216     7050   97.7      5.6     58059.25    25.61    0.144    0.030
DC PROFFITRRPTWIN INFO: Step 7 - Generating output files
 
HKLF 4
Reflections read=44934, from those 39626 with overlapping factor < 0.400 written to file D:\Data\xs0921a\xs0921a_max_abs_twin1_hklf4.hkl, 5308 skipped
Use the HKLF 4 file(s) for structure solution.

HKLF 5 merged
RINT ANALYSIS FOR ALL HKLF5 REFLECTIONS
 Components measured    kept     unique redundancy F2/sig(F2) Rint      Rsigma
#------------------------------------------------------------------------------
1,2          44934     37035     11063     3.35     13.22     0.046     0.067

RINT ANALYSIS FOR OVERLAPPED REFLECTIONS
 Components measured    kept     unique redundancy F2/sig(F2) Rint      Rsigma
#------------------------------------------------------------------------------
1,2          20709     16361      5519     2.96     17.93     0.038     0.052

RINT ANALYSIS FOR ISOLATED REFLECTIONS
 Component measured     kept     unique redundancy F2/sig(F2) Rint      Rsigma
#------------------------------------------------------------------------------
     1       24225     20674      5544     3.73      9.32     0.068     0.106
     2           0         0         0     0.00      0.00     0.000     0.000

11063 merged reflections saved into file: D:\Data\xs0921a\xs0921a_max_abs_twin1_hklf5.hkl

Use this hkl file in SHELXL with BASF instruction, which has (components minus 1) entries, and HKLF 5 instruction.
E.g. Two component twin: 'BASF n2' in .ins file, BASF n1 can be computed as n1 = 1.0 - n2.
E.g. Three component twin: 'BASF n2 n3' in .ins file, BASF n1 can be computed as n1 = 1.0 - (n2 + n3).

BASF 0.47856 
;
_shelx_space_group_comment
;
The symmetry employed for this shelxl refinement is uniquely defined
by the following loop, which should always be used as a source of
symmetry information in preference to the above space-group names.
They are only intended as comments.
;

loop_
_space_group_symop_operation_xyz
'x, y, z'
'-x+1/2, y+1/2, -z+1/2'
'-x, -y, -z'
'x-1/2, -y-1/2, z-1/2'

loop_
_atom_site_label
_atom_site_type_symbol
_atom_site_fract_x
_atom_site_fract_y
_atom_site_fract_z
_atom_site_U_iso_or_equiv
_atom_site_adp_type
_atom_site_occupancy
_atom_site_site_symmetry_order
_atom_site_calc_flag
_atom_site_refinement_flags_posn
_atom_site_refinement_flags_adp
_atom_site_refinement_flags_occupancy
_atom_site_disorder_assembly
_atom_site_disorder_group
Ru1 Ru 0.93549(5) 0.44066(2) 0.23047(2) 0.01842(13) Uani 1 1 d . . . . .
C1 C 1.2429(7) 0.4254(3) 0.1644(3) 0.0246(12) Uani 1 1 d . . . . .
H1 H 1.2095 0.4595 0.1349 0.030 Uiso 1 1 calc R U . . .
C2 C 1.3838(7) 0.3966(3) 0.1562(3) 0.0284(13) Uani 1 1 d . . . . .
H2 H 1.4452 0.4104 0.1212 0.034 Uiso 1 1 calc R U . . .
C3 C 1.4330(7) 0.3475(3) 0.2000(3) 0.0301(13) Uani 1 1 d . . . . .
H3 H 1.5291 0.3274 0.1954 0.036 Uiso 1 1 calc R U . . .
C4 C 1.3416(7) 0.3278(3) 0.2506(3) 0.0282(12) Uani 1 1 d . . . . .
H4 H 1.3742 0.2942 0.2809 0.034 Uiso 1 1 calc R U . . .
C5 C 1.2012(7) 0.3581(3) 0.2561(3) 0.0232(11) Uani 1 1 d . . . . .
C6 C 1.0960(7) 0.3398(3) 0.3080(3) 0.0228(11) Uani 1 1 d . . . . .
C7 C 1.1145(7) 0.2922(3) 0.3567(3) 0.0296(13) Uani 1 1 d . . . . .
H7 H 1.2049 0.2667 0.3603 0.036 Uiso 1 1 calc R U . . .
C8 C 1.0000(7) 0.2821(3) 0.3999(3) 0.0298(13) Uani 1 1 d . . . . .
H8 H 1.0113 0.2490 0.4330 0.036 Uiso 1 1 calc R U . . .
C9 C 0.8694(7) 0.3194(3) 0.3959(3) 0.0274(12) Uani 1 1 d . . . . .
H9 H 0.7913 0.3125 0.4260 0.033 Uiso 1 1 calc R U . . .
C10 C 0.8545(7) 0.3670(3) 0.3470(3) 0.0217(11) Uani 1 1 d . . . . .
C11 C 0.7247(6) 0.4110(3) 0.3327(3) 0.0223(11) Uani 1 1 d . . . . .
C12 C 0.6013(7) 0.4138(3) 0.3736(3) 0.0258(12) Uani 1 1 d . . . . .
H12 H 0.5978 0.3863 0.4123 0.031 Uiso 1 1 calc R U . . .
C13 C 0.4832(7) 0.4573(3) 0.3571(3) 0.0321(13) Uani 1 1 d . . . . .
H13 H 0.3996 0.4605 0.3851 0.039 Uiso 1 1 calc R U . . .
C14 C 0.4896(7) 0.4955(3) 0.2996(3) 0.0278(12) Uani 1 1 d . . . . .
H14 H 0.4082 0.5244 0.2865 0.033 Uiso 1 1 calc R U . . .
C15 C 0.6159(7) 0.4914(3) 0.2611(3) 0.0265(12) Uani 1 1 d . . . . .
H15 H 0.6205 0.5188 0.2224 0.032 Uiso 1 1 calc R U . . .
C16 C 0.8363(7) 0.5083(3) 0.0910(3) 0.0236(11) Uani 1 1 d . . . . .
H16 H 0.7959 0.4694 0.0741 0.028 Uiso 1 1 calc R U . . .
C17 C 0.8207(6) 0.5588(3) 0.0464(3) 0.0246(11) Uani 1 1 d . . . . .
H17 H 0.7690 0.5548 -0.0002 0.030 Uiso 1 1 calc R U . . .
C18 C 0.8802(7) 0.6147(3) 0.0700(3) 0.0242(12) Uani 1 1 d . . . . .
C19 C 0.9540(7) 0.6200(3) 0.1381(3) 0.0232(11) Uani 1 1 d . . . . .
H19 H 0.9972 0.6584 0.1550 0.028 Uiso 1 1 calc R U . . .
C20 C 0.9637(6) 0.5678(3) 0.1811(3) 0.0215(11) Uani 1 1 d . . . . .
C21 C 1.0350(6) 0.5683(3) 0.2548(3) 0.0203(11) Uani 1 1 d . . . . .
C22 C 1.0978(6) 0.6207(3) 0.2889(3) 0.0243(11) Uani 1 1 d . . . . .
H22 H 1.0975 0.6590 0.2644 0.029 Uiso 1 1 calc R U . . .
C23 C 1.1612(6) 0.6169(3) 0.3588(3) 0.0235(11) Uani 1 1 d . . . . .
C24 C 1.1576(7) 0.5607(3) 0.3936(3) 0.0258(12) Uani 1 1 d . . . . .
H24 H 1.1992 0.5572 0.4417 0.031 Uiso 1 1 calc R U . . .
C25 C 1.0936(6) 0.5104(3) 0.3577(3) 0.0217(11) Uani 1 1 d . . . . .
H25 H 1.0912 0.4721 0.3821 0.026 Uiso 1 1 calc R U . . .
C26 C 0.8672(7) 0.6700(3) 0.0215(3) 0.0278(12) Uani 1 1 d . . . . .
C27 C 1.2232(7) 0.6752(3) 0.3960(3) 0.0290(12) Uani 1 1 d . . . . .
C28 C 0.7975(8) 0.3343(3) 0.1262(3) 0.0325(14) Uani 1 1 d . . . . .
C29 C 0.7453(10) 0.2842(3) 0.0783(4) 0.0463(19) Uani 1 1 d . . . . .
H29A H 0.7227 0.3005 0.0303 0.069 Uiso 1 1 calc R U . . .
H29B H 0.6507 0.2656 0.0929 0.069 Uiso 1 1 calc R U . . .
H29C H 0.8272 0.2527 0.0796 0.069 Uiso 1 1 calc R U . . .
N1 N 1.1529(5) 0.4062(2) 0.2128(3) 0.0217(9) Uani 1 1 d . . . . .
N2 N 0.9669(6) 0.3760(2) 0.3046(3) 0.0228(10) Uani 1 1 d . . . . .
N3 N 0.7312(5) 0.4505(2) 0.2764(2) 0.0209(9) Uani 1 1 d . . . . .
N4 N 0.9067(5) 0.5122(2) 0.1574(3) 0.0222(9) Uani 1 1 d . . . . .
N5 N 1.0330(5) 0.5127(2) 0.2886(2) 0.0192(9) Uani 1 1 d . . . . .
N6 N 0.8398(5) 0.3741(2) 0.1631(3) 0.0243(10) Uani 1 1 d . . . . .
F1 F 0.9303(5) 0.65877(18) -0.0380(2) 0.0413(10) Uani 1 1 d . . . . .
F2 F 0.7193(5) 0.6858(2) 0.0017(2) 0.0468(11) Uani 1 1 d . . . . .
F3 F 0.9384(6) 0.72033(17) 0.0506(2) 0.0452(11) Uani 1 1 d . . . . .
F4 F 1.1080(5) 0.7150(2) 0.4038(3) 0.0575(14) Uani 1 1 d . . . . .
F5 F 1.3203(6) 0.7055(2) 0.3581(2) 0.0474(11) Uani 1 1 d . . . . .
F6 F 1.2991(5) 0.66467(19) 0.4587(2) 0.0401(9) Uani 1 1 d . . . . .
P1 P 0.7596(8) 0.0910(3) 0.0389(4) 0.0302(11) Uani 0.698(15) 1 d D U P A 1
F7 F 0.8274(12) 0.0297(5) 0.0065(6) 0.056(3) Uani 0.698(15) 1 d D U P A 1
F8 F 0.6901(13) 0.1497(4) 0.0724(7) 0.075(3) Uani 0.698(15) 1 d D U P A 1
F9 F 0.7080(12) 0.0494(5) 0.1000(5) 0.049(2) Uani 0.698(15) 1 d D U P A 1
F10 F 0.9257(9) 0.1017(4) 0.0840(4) 0.051(2) Uani 0.698(15) 1 d D U P A 1
F11 F 0.5960(11) 0.0808(5) -0.0077(5) 0.053(2) Uani 0.698(15) 1 d D U P A 1
F12 F 0.8168(12) 0.1324(6) -0.0224(7) 0.081(3) Uani 0.698(15) 1 d D U P A 1
P1' P 0.743(2) 0.0935(9) 0.0343(9) 0.039(3) Uani 0.302(15) 1 d D U P A 2
F7' F 0.863(3) 0.0392(12) 0.0250(13) 0.063(5) Uani 0.302(15) 1 d D U P A 2
F8' F 0.630(2) 0.1497(8) 0.0450(9) 0.045(4) Uani 0.302(15) 1 d D U P A 2
F9' F 0.722(3) 0.0708(11) 0.1112(10) 0.051(5) Uani 0.302(15) 1 d D U P A 2
F10' F 0.886(2) 0.1337(11) 0.0660(11) 0.065(4) Uani 0.302(15) 1 d D U P A 2
F11' F 0.591(2) 0.0550(10) 0.0039(11) 0.049(4) Uani 0.302(15) 1 d D U P A 2
F12' F 0.761(2) 0.1152(8) -0.0447(7) 0.041(4) Uani 0.302(15) 1 d D U P A 2
P2 P 0.12728(18) 0.08961(7) 0.41420(8) 0.0253(3) Uani 1 1 d . . . . .
F13 F 0.2179(5) 0.15499(16) 0.4165(2) 0.0373(9) Uani 1 1 d . . . . .
F14 F 0.0955(5) 0.09889(19) 0.4946(2) 0.0403(9) Uani 1 1 d . . . . .
F15 F 0.0390(4) 0.02440(18) 0.4113(2) 0.0405(9) Uani 1 1 d . . . . .
F16 F 0.1614(4) 0.08035(19) 0.33386(19) 0.0364(9) Uani 1 1 d . . . . .
F17 F -0.0323(5) 0.1236(2) 0.3879(2) 0.0437(10) Uani 1 1 d . . . . .
F18 F 0.2889(4) 0.05536(17) 0.4406(2) 0.0347(8) Uani 1 1 d . . . . .
C1S C 0.8973(12) 0.1761(6) 0.2301(5) 0.073(3) Uani 1 1 d . . . . .
H1S1 H 0.9612 0.1618 0.2730 0.109 Uiso 1 1 calc R U . . .
H1S2 H 0.9593 0.2036 0.2036 0.109 Uiso 1 1 calc R U . . .
H1S3 H 0.8621 0.1403 0.2009 0.109 Uiso 1 1 calc R U . . .
C2S C 0.7629(9) 0.2095(3) 0.2494(4) 0.0410(16) Uani 1 1 d . . . . .
N1S N 0.6576(8) 0.2354(3) 0.2644(4) 0.0477(16) Uani 1 1 d . . . . .

loop_
_atom_site_aniso_label
_atom_site_aniso_U_11
_atom_site_aniso_U_22
_atom_site_aniso_U_33
_atom_site_aniso_U_23
_atom_site_aniso_U_13
_atom_site_aniso_U_12
Ru1 0.01907(19) 0.0223(2) 0.0149(2) 0.00060(16) 0.00592(13) 0.00022(17)
C1 0.028(3) 0.028(3) 0.019(3) -0.002(2) 0.007(2) -0.004(2)
C2 0.022(3) 0.034(3) 0.030(3) -0.002(3) 0.009(2) -0.003(2)
C3 0.023(3) 0.034(3) 0.036(3) -0.005(3) 0.013(3) 0.002(3)
C4 0.024(3) 0.028(3) 0.033(3) 0.004(3) 0.007(2) 0.004(2)
C5 0.026(3) 0.024(3) 0.019(3) -0.003(2) 0.005(2) 0.001(2)
C6 0.022(3) 0.028(3) 0.019(3) 0.001(2) 0.006(2) 0.001(2)
C7 0.030(3) 0.031(3) 0.027(3) 0.007(3) 0.002(2) 0.007(3)
C8 0.030(3) 0.032(3) 0.028(3) 0.010(3) 0.006(2) 0.003(3)
C9 0.033(3) 0.032(3) 0.018(3) 0.005(2) 0.007(2) 0.001(3)
C10 0.026(3) 0.027(3) 0.013(3) 0.000(2) 0.005(2) 0.002(2)
C11 0.021(3) 0.029(3) 0.018(3) -0.001(2) 0.006(2) -0.001(2)
C12 0.023(3) 0.038(3) 0.018(3) 0.003(2) 0.011(2) 0.000(3)
C13 0.030(3) 0.044(3) 0.024(3) -0.001(3) 0.013(2) 0.005(3)
C14 0.021(3) 0.039(3) 0.024(3) -0.001(2) 0.002(2) 0.005(3)
C15 0.023(3) 0.033(3) 0.023(3) 0.001(2) 0.002(2) 0.003(2)
C16 0.025(3) 0.034(3) 0.012(2) 0.002(2) 0.005(2) 0.000(2)
C17 0.024(3) 0.033(3) 0.017(3) -0.001(2) 0.004(2) 0.003(2)
C18 0.027(3) 0.028(3) 0.020(3) 0.006(2) 0.010(2) 0.008(2)
C19 0.022(3) 0.025(3) 0.024(3) 0.000(2) 0.007(2) 0.001(2)
C20 0.015(2) 0.031(3) 0.019(3) -0.003(2) 0.0020(19) 0.004(2)
C21 0.017(2) 0.028(3) 0.018(3) 0.000(2) 0.008(2) 0.001(2)
C22 0.024(3) 0.028(3) 0.022(3) -0.001(2) 0.007(2) -0.001(2)
C23 0.020(2) 0.028(3) 0.023(3) -0.008(2) 0.005(2) 0.001(2)
C24 0.026(3) 0.037(3) 0.016(3) -0.002(2) 0.004(2) 0.007(3)
C25 0.018(2) 0.030(3) 0.018(3) 0.002(2) 0.003(2) 0.002(2)
C26 0.032(3) 0.033(3) 0.018(3) 0.005(2) 0.005(2) 0.003(3)
C27 0.028(3) 0.034(3) 0.025(3) -0.005(3) 0.004(2) 0.000(3)
C28 0.038(3) 0.034(3) 0.026(3) -0.002(3) 0.007(3) -0.005(3)
C29 0.070(5) 0.040(4) 0.027(4) 0.000(3) 0.001(3) -0.022(4)
N1 0.021(2) 0.023(2) 0.022(2) -0.0016(18) 0.0088(18) 0.0005(19)
N2 0.025(2) 0.021(2) 0.023(2) -0.0026(18) 0.0045(19) 0.0019(19)
N3 0.023(2) 0.029(2) 0.012(2) 0.0006(18) 0.0063(16) 0.0004(19)
N4 0.020(2) 0.022(2) 0.025(3) -0.0017(19) 0.0084(19) 0.0017(19)
N5 0.0140(19) 0.027(2) 0.018(2) 0.0030(18) 0.0073(16) 0.0041(18)
N6 0.020(2) 0.029(2) 0.025(3) 0.006(2) 0.0076(19) 0.001(2)
F1 0.059(3) 0.045(2) 0.0243(19) 0.0077(17) 0.0210(18) -0.002(2)
F2 0.038(2) 0.054(2) 0.049(3) 0.027(2) 0.0112(19) 0.015(2)
F3 0.075(3) 0.0296(19) 0.030(2) 0.0062(16) 0.001(2) -0.005(2)
F4 0.040(2) 0.045(2) 0.085(4) -0.035(2) -0.005(2) 0.012(2)
F5 0.062(3) 0.047(2) 0.034(2) -0.0075(19) 0.012(2) -0.022(2)
F6 0.046(2) 0.047(2) 0.0258(19) -0.0081(17) -0.0044(17) -0.0056(19)
P1 0.040(2) 0.0279(18) 0.024(2) -0.0015(16) 0.0102(17) -0.0019(16)
F7 0.059(5) 0.066(5) 0.041(5) -0.024(4) 0.000(4) 0.015(4)
F8 0.082(6) 0.050(4) 0.090(7) -0.034(5) -0.006(5) 0.019(4)
F9 0.032(3) 0.064(6) 0.052(5) 0.027(4) 0.005(3) -0.002(4)
F10 0.042(4) 0.055(4) 0.055(4) 0.003(3) 0.001(3) -0.018(3)
F11 0.055(4) 0.064(6) 0.038(4) -0.002(4) -0.005(3) 0.002(4)
F12 0.062(6) 0.104(7) 0.078(7) 0.055(6) 0.011(5) -0.004(5)
P1' 0.043(5) 0.047(5) 0.029(5) 0.003(4) 0.008(4) 0.002(4)
F7' 0.067(10) 0.072(10) 0.048(10) 0.002(9) 0.004(8) 0.028(9)
F8' 0.066(9) 0.042(7) 0.030(7) -0.005(6) 0.015(6) 0.014(7)
F9' 0.059(9) 0.065(11) 0.031(7) 0.009(7) 0.015(7) -0.004(9)
F10' 0.053(8) 0.078(9) 0.066(9) -0.002(8) 0.012(7) -0.015(8)
F11' 0.057(8) 0.056(9) 0.035(8) -0.006(8) 0.010(6) -0.009(8)
F12' 0.059(9) 0.047(7) 0.019(7) 0.003(5) 0.016(6) 0.008(7)
P2 0.0254(7) 0.0297(7) 0.0220(7) -0.0008(6) 0.0074(6) 0.0006(6)
F13 0.039(2) 0.0303(17) 0.045(2) 0.0003(17) 0.0162(18) -0.0044(17)
F14 0.049(2) 0.047(2) 0.028(2) -0.0026(17) 0.0180(18) -0.0009(19)
F15 0.034(2) 0.038(2) 0.052(3) -0.0076(18) 0.0172(18) -0.0101(17)
F16 0.0330(19) 0.056(2) 0.0217(18) -0.0039(16) 0.0083(15) 0.0036(18)
F17 0.0287(19) 0.058(2) 0.046(2) 0.010(2) 0.0107(18) 0.0117(19)
F18 0.0296(18) 0.0388(19) 0.036(2) 0.0108(17) 0.0057(15) 0.0034(17)
C1S 0.068(6) 0.112(8) 0.039(5) -0.002(5) 0.008(4) 0.039(6)
C2S 0.050(4) 0.039(4) 0.033(4) 0.004(3) -0.001(3) -0.003(3)
N1S 0.048(4) 0.049(4) 0.047(4) 0.005(3) 0.008(3) 0.004(3)

loop_
_atom_type_symbol
_atom_type_description
_atom_type_scat_dispersion_real
_atom_type_scat_dispersion_imag
_atom_type_scat_source
C C 0.0181 0.0091 'International Tables Vol C Tables 4.2.6.8 and 6.1.1.4'
H H 0.0000 0.0000 'International Tables Vol C Tables 4.2.6.8 and 6.1.1.4'
F F 0.0727 0.0534 'International Tables Vol C Tables 4.2.6.8 and 6.1.1.4'
N N 0.0311 0.0180 'International Tables Vol C Tables 4.2.6.8 and 6.1.1.4'
P P 0.2955 0.4335 'International Tables Vol C Tables 4.2.6.8 and 6.1.1.4'
Ru Ru 0.0552 3.2960 'International Tables Vol C Tables 4.2.6.8 and 6.1.1.4'

loop_
_geom_angle_atom_site_label_1
_geom_angle_atom_site_label_2
_geom_angle_atom_site_label_3
_geom_angle
N2 Ru1 N5 97.83(19)
N2 Ru1 N6 87.97(19)
N5 Ru1 N6 173.97(18)
N2 Ru1 N3 79.66(19)
N5 Ru1 N3 90.47(17)
N6 Ru1 N3 92.19(18)
N2 Ru1 N4 176.63(19)
N5 Ru1 N4 78.84(18)
N6 Ru1 N4 95.38(19)
N3 Ru1 N4 99.73(18)
N2 Ru1 N1 79.38(19)
N5 Ru1 N1 92.22(17)
N6 Ru1 N1 87.22(19)
N3 Ru1 N1 159.04(18)
N4 Ru1 N1 101.18(18)
N1 C1 C2 121.7(6)
N1 C1 H1 119.1
C2 C1 H1 119.1
C3 C2 C1 118.9(6)
C3 C2 H2 120.5
C1 C2 H2 120.5
C2 C3 C4 119.8(6)
C2 C3 H3 120.1
C4 C3 H3 120.1
C3 C4 C5 118.9(6)
C3 C4 H4 120.6
C5 C4 H4 120.6
N1 C5 C4 121.2(5)
N1 C5 C6 116.3(5)
C4 C5 C6 122.5(5)
N2 C6 C7 119.3(5)
N2 C6 C5 112.4(5)
C7 C6 C5 128.3(5)
C8 C7 C6 119.1(6)
C8 C7 H7 120.4
C6 C7 H7 120.4
C7 C8 C9 120.9(6)
C7 C8 H8 119.6
C9 C8 H8 119.6
C8 C9 C10 118.7(5)
C8 C9 H9 120.6
C10 C9 H9 120.6
N2 C10 C9 119.7(5)
N2 C10 C11 112.5(5)
C9 C10 C11 127.8(5)
N3 C11 C12 121.0(5)
N3 C11 C10 116.2(5)
C12 C11 C10 122.7(5)
C13 C12 C11 119.3(5)
C13 C12 H12 120.3
C11 C12 H12 120.3
C14 C13 C12 119.0(5)
C14 C13 H13 120.5
C12 C13 H13 120.5
C13 C14 C15 119.5(6)
C13 C14 H14 120.3
C15 C14 H14 120.3
N3 C15 C14 122.5(6)
N3 C15 H15 118.8
C14 C15 H15 118.8
N4 C16 C17 122.2(5)
N4 C16 H16 118.9
C17 C16 H16 118.9
C18 C17 C16 119.3(5)
C18 C17 H17 120.4
C16 C17 H17 120.4
C17 C18 C19 119.8(5)
C17 C18 C26 119.9(5)
C19 C18 C26 120.2(5)
C18 C19 C20 118.4(5)
C18 C19 H19 120.8
C20 C19 H19 120.8
N4 C20 C19 121.8(5)
N4 C20 C21 114.9(5)
C19 C20 C21 123.3(5)
N5 C21 C22 121.6(5)
N5 C21 C20 114.8(5)
C22 C21 C20 123.6(5)
C21 C22 C23 119.6(5)
C21 C22 H22 120.2
C23 C22 H22 120.2
C22 C23 C24 119.0(5)
C22 C23 C27 118.8(5)
C24 C23 C27 122.1(5)
C25 C24 C23 119.2(5)
C25 C24 H24 120.4
C23 C24 H24 120.4
N5 C25 C24 122.9(5)
N5 C25 H25 118.5
C24 C25 H25 118.5
F2 C26 F3 106.7(5)
F2 C26 F1 106.2(5)
F3 C26 F1 106.6(5)
F2 C26 C18 112.1(5)
F3 C26 C18 113.1(5)
F1 C26 C18 111.7(5)
F6 C27 F4 107.9(5)
F6 C27 F5 107.5(5)
F4 C27 F5 105.5(6)
F6 C27 C23 113.2(5)
F4 C27 C23 111.1(5)
F5 C27 C23 111.2(5)
N6 C28 C29 179.0(7)
C28 C29 H29A 109.5
C28 C29 H29B 109.5
H29A C29 H29B 109.5
C28 C29 H29C 109.5
H29A C29 H29C 109.5
H29B C29 H29C 109.5
C1 N1 C5 119.5(5)
C1 N1 Ru1 127.5(4)
C5 N1 Ru1 112.9(4)
C10 N2 C6 122.2(5)
C10 N2 Ru1 118.8(4)
C6 N2 Ru1 118.8(4)
C15 N3 C11 118.7(5)
C15 N3 Ru1 128.6(4)
C11 N3 Ru1 112.6(4)
C16 N4 C20 118.5(5)
C16 N4 Ru1 126.3(4)
C20 N4 Ru1 115.2(4)
C25 N5 C21 117.7(5)
C25 N5 Ru1 126.0(4)
C21 N5 Ru1 116.3(4)
C28 N6 Ru1 174.4(5)
F8 P1 F9 90.1(6)
F8 P1 F11 89.0(6)
F9 P1 F11 91.4(6)
F8 P1 F12 90.9(7)
F9 P1 F12 178.3(7)
F11 P1 F12 89.9(6)
F8 P1 F10 91.5(5)
F9 P1 F10 89.9(5)
F11 P1 F10 178.6(6)
F12 P1 F10 88.7(5)
F8 P1 F7 178.0(7)
F9 P1 F7 87.9(6)
F11 P1 F7 90.6(6)
F12 P1 F7 91.1(7)
F10 P1 F7 88.9(5)
F10' P1' F9' 89.2(14)
F10' P1' F8' 89.8(13)
F9' P1' F8' 88.7(13)
F10' P1' F7' 87.4(14)
F9' P1' F7' 91.3(14)
F8' P1' F7' 177.2(16)
F10' P1' F11' 177.2(16)
F9' P1' F11' 89.9(14)
F8' P1' F11' 87.5(12)
F7' P1' F11' 95.3(14)
F10' P1' F12' 92.3(13)
F9' P1' F12' 178.5(16)
F8' P1' F12' 91.7(11)
F7' P1' F12' 88.4(13)
F11' P1' F12' 88.7(12)
F17 P2 F15 90.2(2)
F17 P2 F14 90.2(2)
F15 P2 F14 90.4(2)
F17 P2 F18 179.8(3)
F15 P2 F18 89.9(2)
F14 P2 F18 90.0(2)
F17 P2 F16 90.4(2)
F15 P2 F16 90.0(2)
F14 P2 F16 179.3(2)
F18 P2 F16 89.4(2)
F17 P2 F13 90.3(2)
F15 P2 F13 179.3(2)
F14 P2 F13 90.2(2)
F18 P2 F13 89.6(2)
F16 P2 F13 89.5(2)
C2S C1S H1S1 109.5
C2S C1S H1S2 109.5
H1S1 C1S H1S2 109.5
C2S C1S H1S3 109.5
H1S1 C1S H1S3 109.5
H1S2 C1S H1S3 109.5
N1S C2S C1S 179.8(10)

loop_
_geom_bond_atom_site_label_1
_geom_bond_atom_site_label_2
_geom_bond_distance
Ru1 N2 1.983(5)
Ru1 N5 2.033(5)
Ru1 N6 2.036(5)
Ru1 N3 2.074(4)
Ru1 N4 2.076(5)
Ru1 N1 2.084(5)
C1 N1 1.343(7)
C1 C2 1.392(8)
C1 H1 0.9500
C2 C3 1.383(9)
C2 H2 0.9500
C3 C4 1.386(8)
C3 H3 0.9500
C4 C5 1.393(8)
C4 H4 0.9500
C5 N1 1.362(7)
C5 C6 1.477(8)
C6 N2 1.356(7)
C6 C7 1.382(8)
C7 C8 1.379(9)
C7 H7 0.9500
C8 C9 1.381(8)
C8 H8 0.9500
C9 C10 1.383(8)
C9 H9 0.9500
C10 N2 1.352(7)
C10 C11 1.470(8)
C11 N3 1.378(7)
C11 C12 1.396(7)
C12 C13 1.394(9)
C12 H12 0.9500
C13 C14 1.380(9)
C13 H13 0.9500
C14 C15 1.390(8)
C14 H14 0.9500
C15 N3 1.337(7)
C15 H15 0.9500
C16 N4 1.343(7)
C16 C17 1.379(8)
C16 H16 0.9500
C17 C18 1.366(8)
C17 H17 0.9500
C18 C19 1.382(8)
C18 C26 1.508(8)
C19 C20 1.391(8)
C19 H19 0.9500
C20 N4 1.354(7)
C20 C21 1.468(7)
C21 N5 1.364(7)
C21 C22 1.382(8)
C22 C23 1.384(8)
C22 H22 0.9500
C23 C24 1.385(8)
C23 C27 1.510(8)
C24 C25 1.364(8)
C24 H24 0.9500
C25 N5 1.361(7)
C25 H25 0.9500
C26 F2 1.333(7)
C26 F3 1.336(7)
C26 F1 1.340(7)
C27 F6 1.314(7)
C27 F4 1.336(7)
C27 F5 1.344(7)
C28 N6 1.142(8)
C28 C29 1.453(9)
C29 H29A 0.9800
C29 H29B 0.9800
C29 H29C 0.9800
P1 F8 1.570(8)
P1 F9 1.578(8)
P1 F11 1.593(9)
P1 F12 1.598(9)
P1 F10 1.599(8)
P1 F7 1.603(8)
P1' F10' 1.573(17)
P1' F9' 1.579(17)
P1' F8' 1.583(17)
P1' F7' 1.590(17)
P1' F11' 1.598(17)
P1' F12' 1.606(17)
P2 F17 1.589(4)
P2 F15 1.598(4)
P2 F14 1.604(4)
P2 F18 1.606(4)
P2 F16 1.609(4)
P2 F13 1.611(4)
C1S C2S 1.451(11)
C1S H1S1 0.9800
C1S H1S2 0.9800
C1S H1S3 0.9800
C2S N1S 1.134(10)

loop_
_geom_torsion_atom_site_label_1
_geom_torsion_atom_site_label_2
_geom_torsion_atom_site_label_3
_geom_torsion_atom_site_label_4
_geom_torsion
N1 C1 C2 C3 -0.9(9)
C1 C2 C3 C4 0.3(9)
C2 C3 C4 C5 0.1(10)
C3 C4 C5 N1 0.1(9)
C3 C4 C5 C6 179.5(6)
N1 C5 C6 N2 -1.3(7)
C4 C5 C6 N2 179.3(6)
N1 C5 C6 C7 178.4(6)
C4 C5 C6 C7 -0.9(10)
N2 C6 C7 C8 0.9(9)
C5 C6 C7 C8 -178.8(6)
C6 C7 C8 C9 -1.0(10)
C7 C8 C9 C10 0.5(10)
C8 C9 C10 N2 0.1(9)
C8 C9 C10 C11 178.6(6)
N2 C10 C11 N3 4.7(7)
C9 C10 C11 N3 -173.9(6)
N2 C10 C11 C12 -174.9(5)
C9 C10 C11 C12 6.6(10)
N3 C11 C12 C13 -0.1(9)
C10 C11 C12 C13 179.4(6)
C11 C12 C13 C14 1.6(9)
C12 C13 C14 C15 -2.4(10)
C13 C14 C15 N3 1.7(10)
N4 C16 C17 C18 0.8(8)
C16 C17 C18 C19 -0.5(8)
C16 C17 C18 C26 178.7(5)
C17 C18 C19 C20 -0.8(8)
C26 C18 C19 C20 -179.9(5)
C18 C19 C20 N4 1.8(8)
C18 C19 C20 C21 -178.1(5)
N4 C20 C21 N5 -0.1(7)
C19 C20 C21 N5 179.8(5)
N4 C20 C21 C22 -179.2(5)
C19 C20 C21 C22 0.7(8)
N5 C21 C22 C23 0.3(8)
C20 C21 C22 C23 179.3(5)
C21 C22 C23 C24 -1.1(8)
C21 C22 C23 C27 -177.4(5)
C22 C23 C24 C25 0.8(8)
C27 C23 C24 C25 177.0(5)
C23 C24 C25 N5 0.3(8)
C17 C18 C26 F2 62.9(7)
C19 C18 C26 F2 -117.9(6)
C17 C18 C26 F3 -176.4(5)
C19 C18 C26 F3 2.7(8)
C17 C18 C26 F1 -56.1(7)
C19 C18 C26 F1 123.0(6)
C22 C23 C27 F6 -171.3(5)
C24 C23 C27 F6 12.5(8)
C22 C23 C27 F4 67.1(7)
C24 C23 C27 F4 -109.1(7)
C22 C23 C27 F5 -50.2(7)
C24 C23 C27 F5 133.6(6)
C2 C1 N1 C5 1.1(9)
C2 C1 N1 Ru1 -177.4(4)
C4 C5 N1 C1 -0.7(8)
C6 C5 N1 C1 179.9(5)
C4 C5 N1 Ru1 178.0(5)
C6 C5 N1 Ru1 -1.4(6)
C9 C10 N2 C6 -0.2(9)
C11 C10 N2 C6 -178.9(5)
C9 C10 N2 Ru1 175.7(4)
C11 C10 N2 Ru1 -3.0(6)
C7 C6 N2 C10 -0.3(9)
C5 C6 N2 C10 179.4(5)
C7 C6 N2 Ru1 -176.2(4)
C5 C6 N2 Ru1 3.6(6)
C14 C15 N3 C11 -0.3(9)
C14 C15 N3 Ru1 -175.5(4)
C12 C11 N3 C15 -0.5(8)
C10 C11 N3 C15 179.9(5)
C12 C11 N3 Ru1 175.5(4)
C10 C11 N3 Ru1 -4.1(6)
C17 C16 N4 C20 0.1(8)
C17 C16 N4 Ru1 179.0(4)
C19 C20 N4 C16 -1.5(8)
C21 C20 N4 C16 178.4(5)
C19 C20 N4 Ru1 179.5(4)
C21 C20 N4 Ru1 -0.6(6)
C24 C25 N5 C21 -1.1(7)
C24 C25 N5 Ru1 179.9(4)
C22 C21 N5 C25 0.8(7)
C20 C21 N5 C25 -178.3(4)
C22 C21 N5 Ru1 179.9(4)
C20 C21 N5 Ru1 0.8(6)
